data_7063537
loop_
_publ_author_name
'Srivastava, Shreya'
'Omoding, Daniel'
'Kushwaha, Aparna'
'Kociok-K\"ohn, Gabriele'
'Ahmed, Sarfaraz'
'Kumar, Abhinav'

_publ_section_title
;
 Supramolecular and homogeneous electrocatalytic HER properties of new
 heteroleptic cyanoacetamide dithiolate-based Ni(ii) tertiary phosphanes:
 effect of co-ligand flexibility on electrocatalytic performance
;
_journal_issue 48
_journal_name_full 'New Journal of Chemistry'
_journal_page_first 20268
_journal_page_last 20279
_journal_paper_doi 10.1039/D4NJ04282D
_journal_volume 48
_journal_year 2024
_chemical_formula_moiety 'C38 H30 Fe N2 Ni O P2 S2 [+ solvent]'
_chemical_formula_sum 'C38 H30 Fe N2 Ni O P2 S2'
_chemical_formula_weight 771.26
_space_group_crystal_system monoclinic
_space_group_IT_number 14
_space_group_name_Hall '-P 2ybc'
_space_group_name_H-M_alt 'P 1 21/c 1'
_atom_sites_solution_hydrogens mixed
_atom_sites_solution_primary dual
_audit_creation_method SHELXL-2019/3
_audit_update_record
;
2024-09-30 deposited with the CCDC.	2024-11-14 downloaded from the CCDC.
;
_cell_angle_alpha 90
_cell_angle_beta 107.451(3)
_cell_angle_gamma 90
_cell_formula_units_Z 8
_cell_length_a 21.0214(8)
_cell_length_b 20.6073(7)
_cell_length_c 17.9611(5)
_cell_measurement_reflns_used 18582
_cell_measurement_temperature 150(2)
_cell_measurement_theta_max 28.1260
_cell_measurement_theta_min 3.6140
_cell_volume 7422.5(4)
_computing_cell_refinement 'CrysAlisPro 1.171.43.104a (Rigaku OD, 2023)'
_computing_data_collection 'CrysAlisPro system (CCD 42.94a (release 21-06-2023))'
_computing_data_reduction 'CrysAlisPro 1.171.43.104a (Rigaku OD, 2023)'
_computing_molecular_graphics 'ORTEP3 for Windows - Farrugia, L. J. J. Appl. Crystallogr. 1997, 30, 565'
_computing_publication_material
;
 'WinGX publication routines, Farrugia, 
 L. J., J. Appl. Crystallogr., 1999, 32, 837-838
;
_computing_structure_refinement
;
 SHELXL-2019/2 (Sheldrick, 2019)
 Sheldrick GM (2008) Acta Crystallogr A64:112--122 and 
 C. B. H\"ubschle, G. M. Sheldrick and B. Dittrich
 ShelXle: a Qt graphical user interface for SHELXL
 J. Appl. Cryst., 44, (2011) 1281-1284.
;
_computing_structure_solution 'SHELXT 2018/2 (Sheldrick, 2018)'
_diffrn_ambient_environment N~2~
_diffrn_ambient_temperature 150.00(10)
_diffrn_detector 'CCD plate'
_diffrn_detector_area_resol_mean 8.1150
_diffrn_detector_type EosS2
_diffrn_measured_fraction_theta_full 0.997
_diffrn_measured_fraction_theta_max 0.873
_diffrn_measurement_device 'four-circle diffractometer'
_diffrn_measurement_device_type 'SuperNova, Dual, Cu at home/near, EosS2'
_diffrn_measurement_method '\w scans'
_diffrn_radiation_monochromator mirror
_diffrn_radiation_probe x-ray
_diffrn_radiation_type 'Mo K\a'
_diffrn_radiation_wavelength 0.71073
_diffrn_reflns_av_R_equivalents 0.0657
_diffrn_reflns_av_unetI/netI 0.0690
_diffrn_reflns_Laue_measured_fraction_full 0.997
_diffrn_reflns_Laue_measured_fraction_max 0.873
_diffrn_reflns_limit_h_max 28
_diffrn_reflns_limit_h_min -28
_diffrn_reflns_limit_k_max 28
_diffrn_reflns_limit_k_min -19
_diffrn_reflns_limit_l_max 23
_diffrn_reflns_limit_l_min -24
_diffrn_reflns_number 71181
_diffrn_reflns_point_group_measured_fraction_full 0.997
_diffrn_reflns_point_group_measured_fraction_max 0.873
_diffrn_reflns_theta_full 25.242
_diffrn_reflns_theta_max 29.647
_diffrn_reflns_theta_min 3.301
_diffrn_source 'micro-focus sealed X-ray tube'
_diffrn_source_type 'SuperNova (Mo) X-ray Source'
_exptl_absorpt_coefficient_mu 1.129
_exptl_absorpt_correction_T_max 1.00000
_exptl_absorpt_correction_T_min 0.42379
_exptl_absorpt_correction_type multi-scan
_exptl_absorpt_process_details
;
CrysAlisPro 1.171.42.94a (Rigaku Oxford Diffraction, 2023)
Empirical absorption correction using spherical harmonics,
implemented in SCALE3 ABSPACK scaling algorithm.
;
_exptl_crystal_colour orange
_exptl_crystal_density_diffrn 1.380
_exptl_crystal_description plate
_exptl_crystal_F_000 3168
_exptl_crystal_recrystallization_method 'Re-crystallisation from solvent: dichloromethane-methanol (1:1)'
_exptl_crystal_size_max 0.505
_exptl_crystal_size_mid 0.319
_exptl_crystal_size_min 0.157
_refine_diff_density_max 0.948
_refine_diff_density_min -0.652
_refine_diff_density_rms 0.075
_refine_ls_extinction_method none
_refine_ls_goodness_of_fit_ref 1.048
_refine_ls_hydrogen_treatment mixed
_refine_ls_matrix_type full
_refine_ls_number_parameters 1024
_refine_ls_number_reflns 18303
_refine_ls_number_restraints 129
_refine_ls_restrained_S_all 1.049
_refine_ls_R_factor_all 0.0804
_refine_ls_R_factor_gt 0.0508
_refine_ls_shift/su_max 0.002
_refine_ls_shift/su_mean 0.000
_refine_ls_structure_factor_coef Fsqd
_refine_ls_weighting_details 'w=1/[\s^2^(Fo^2^)+(0.0318P)^2^+4.5678P] where P=(Fo^2^+2Fc^2^)/3'
_refine_ls_weighting_scheme calc
_refine_ls_wR_factor_gt 0.0972
_refine_ls_wR_factor_ref 0.1093
_reflns_Friedel_coverage 0.000
_reflns_number_gt 13145
_reflns_number_total 18303
_reflns_threshold_expression 'I > 2\s(I)'
_cod_data_source_file d4nj04282d2.cif
_cod_data_source_block Ni-2
_cod_depositor_comments 'Adding full bibliography for 7063536--7063538.cif.'
_cod_original_sg_symbol_H-M 'P 21/c'
_cod_database_code 7063537
_shelx_shelxl_version_number 2019/3
_shelx_space_group_comment
;
The symmetry employed for this shelxl refinement is uniquely defined
by the following loop, which should always be used as a source of
symmetry information in preference to the above space-group names.
They are only intended as comments.
;
_shelx_estimated_absorpt_t_min 0.600
_shelx_estimated_absorpt_t_max 0.843
_oxdiff_exptl_absorpt_empirical_full_min 0.571
_oxdiff_exptl_absorpt_empirical_full_max 2.423
_oxdiff_exptl_absorpt_empirical_details
;
Empirical correction (ABSPACK) includes:
- Absorption correction using spherical harmonics
- Frame scaling
;

loop_
_space_group_symop_operation_xyz
'x, y, z'
'-x, y+1/2, -z+1/2'
'-x, -y, -z'
'x, -y-1/2, z-1/2'

loop_
_atom_site_label
_atom_site_type_symbol
_atom_site_fract_x
_atom_site_fract_y
_atom_site_fract_z
_atom_site_U_iso_or_equiv
_atom_site_adp_type
_atom_site_occupancy
_atom_site_site_symmetry_order
_atom_site_calc_flag
_atom_site_refinement_flags_posn
_atom_site_refinement_flags_adp
_atom_site_refinement_flags_occupancy
_atom_site_disorder_assembly
_atom_site_disorder_group
Ni1 Ni 0.31513(2) 0.36085(2) 0.85507(2) 0.02563(9) Uani 1 1 d . . . . .
Fe1 Fe 0.28025(2) 0.24067(2) 1.03032(2) 0.02673(10) Uani 1 1 d . . . . .
S1 S 0.26769(5) 0.39588(4) 0.73578(4) 0.0425(2) Uani 1 1 d . . . . .
S2 S 0.39613(4) 0.41668(4) 0.83144(5) 0.0409(2) Uani 1 1 d . . . . .
P1 P 0.22791(4) 0.29900(4) 0.84828(4) 0.02606(17) Uani 1 1 d . . . . .
P2 P 0.37271(4) 0.35377(4) 0.97858(4) 0.02555(16) Uani 1 1 d . . . . .
C1 C 0.36757(14) 0.28207(15) 1.03301(15) 0.0271(6) Uani 1 1 d . . . . .
C2 C 0.36384(14) 0.21734(15) 1.00248(17) 0.0303(7) Uani 1 1 d . . . . .
H2 H 0.365908 0.205731 0.952069 0.036 Uiso 1 1 calc R U . . .
C3 C 0.35661(16) 0.17397(16) 1.06000(18) 0.0386(8) Uani 1 1 d . . . . .
H3 H 0.352938 0.128125 1.055025 0.046 Uiso 1 1 calc R U . . .
C4 C 0.35575(15) 0.21035(17) 1.12640(18) 0.0396(8) Uani 1 1 d . . . . .
H4 H 0.351358 0.193093 1.173663 0.048 Uiso 1 1 calc R U . . .
C5 C 0.36252(15) 0.27665(16) 1.11062(16) 0.0339(7) Uani 1 1 d . . . . .
H5 H 0.363562 0.311640 1.145398 0.041 Uiso 1 1 calc R U . . .
C6 C 0.20755(14) 0.30827(16) 1.00049(16) 0.0300(7) Uani 1 1 d . . . . .
H6 H 0.213749 0.353897 1.005642 0.036 Uiso 1 1 calc R U . . .
C7 C 0.19539(15) 0.26590(16) 1.05716(17) 0.0358(7) Uani 1 1 d . . . . .
H7 H 0.192078 0.278453 1.106752 0.043 Uiso 1 1 calc R U . . .
C8 C 0.18908(15) 0.20223(17) 1.02749(17) 0.0357(7) Uani 1 1 d . . . . .
H8 H 0.180941 0.164553 1.053733 0.043 Uiso 1 1 calc R U . . .
C9 C 0.19695(14) 0.20383(16) 0.95154(16) 0.0314(7) Uani 1 1 d . . . . .
H9 H 0.194751 0.167594 0.918173 0.038 Uiso 1 1 calc R U . . .
C10 C 0.20883(13) 0.27017(15) 0.93426(15) 0.0270(6) Uani 1 1 d . . . . .
C11 C 0.14965(14) 0.33545(16) 0.78991(17) 0.0335(7) Uani 1 1 d . . . . .
C12 C 0.11274(16) 0.37367(17) 0.82546(19) 0.0420(8) Uani 1 1 d . . . . .
H12 H 0.126371 0.377846 0.880674 0.050 Uiso 1 1 calc R U . . .
C13 C 0.05611(18) 0.40581(19) 0.7810(2) 0.0538(10) Uani 1 1 d . . . . .
H13 H 0.031512 0.432280 0.805812 0.065 Uiso 1 1 calc R U . . .
C14 C 0.03548(19) 0.3996(2) 0.7013(2) 0.0610(11) Uani 1 1 d . . . . .
H14 H -0.003314 0.421654 0.671002 0.073 Uiso 1 1 calc R U . . .
C15 C 0.07109(19) 0.3613(2) 0.6656(2) 0.0582(11) Uani 1 1 d . . . . .
H15 H 0.056365 0.356513 0.610434 0.070 Uiso 1 1 calc R U . . .
C16 C 0.12811(17) 0.32957(18) 0.70885(18) 0.0456(9) Uani 1 1 d . . . . .
H16 H 0.152681 0.303726 0.683336 0.055 Uiso 1 1 calc R U . . .
C17 C 0.23581(15) 0.22487(15) 0.79722(15) 0.0289(7) Uani 1 1 d . . . . .
C18 C 0.18116(16) 0.18482(17) 0.76530(16) 0.0364(8) Uani 1 1 d . . . . .
H18 H 0.138344 0.197841 0.767288 0.044 Uiso 1 1 calc R U . . .
C19 C 0.18806(18) 0.12673(17) 0.73092(17) 0.0428(9) Uani 1 1 d . . . . .
H19 H 0.150134 0.100249 0.708615 0.051 Uiso 1 1 calc R U . . .
C20 C 0.2501(2) 0.10704(17) 0.72890(19) 0.0482(9) Uani 1 1 d . . . . .
H20 H 0.255060 0.066469 0.706137 0.058 Uiso 1 1 calc R U . . .
C21 C 0.30492(19) 0.14583(16) 0.75968(19) 0.0423(8) Uani 1 1 d . . . . .
H21 H 0.347619 0.132114 0.758014 0.051 Uiso 1 1 calc R U . . .
C22 C 0.29788(16) 0.20501(15) 0.79318(16) 0.0325(7) Uani 1 1 d . . . . .
H22 H 0.335685 0.232103 0.813472 0.039 Uiso 1 1 calc R U . . .
C23 C 0.46278(14) 0.36229(16) 0.99842(16) 0.0304(7) Uani 1 1 d . . . . .
C24 C 0.49666(15) 0.30987(18) 0.98033(18) 0.0393(8) Uani 1 1 d . . . . .
H24 H 0.473102 0.271199 0.960356 0.047 Uiso 1 1 calc R U . . .
C25 C 0.56425(17) 0.31339(19) 0.99107(19) 0.0450(9) Uani 1 1 d . . . . .
H25 H 0.587031 0.277097 0.978648 0.054 Uiso 1 1 calc R U . . .
C26 C 0.59876(17) 0.36880(19) 1.0195(2) 0.0473(9) Uani 1 1 d . . . . .
H26 H 0.645500 0.370836 1.027609 0.057 Uiso 1 1 calc R U . . .
C27 C 0.56583(17) 0.42102(19) 1.0361(2) 0.0569(11) Uani 1 1 d . . . . .
H27 H 0.589740 0.459734 1.055100 0.068 Uiso 1 1 calc R U . . .
C28 C 0.49774(17) 0.41846(17) 1.0258(2) 0.0459(9) Uani 1 1 d . . . . .
H28 H 0.475261 0.455269 1.037516 0.055 Uiso 1 1 calc R U . . .
C29 C 0.34600(15) 0.42127(14) 1.02749(16) 0.0298(7) Uani 1 1 d . . . . .
C30 C 0.29053(16) 0.45661(15) 0.98482(19) 0.0366(7) Uani 1 1 d . . . . .
H30 H 0.269433 0.446225 0.931579 0.044 Uiso 1 1 calc R U . . .
C31 C 0.2659(2) 0.50692(18) 1.0196(2) 0.0510(9) Uani 1 1 d . . . . .
H31 H 0.227294 0.530023 0.990678 0.061 Uiso 1 1 calc R U . . .
C32 C 0.2974(2) 0.52325(19) 1.0960(2) 0.0611(12) Uani 1 1 d . . . . .
H32 H 0.280586 0.557831 1.119598 0.073 Uiso 1 1 calc R U . . .
C33 C 0.3529(2) 0.48993(18) 1.1382(2) 0.0555(10) Uani 1 1 d . . . . .
H33 H 0.374853 0.501857 1.190691 0.067 Uiso 1 1 calc R U . . .
C34 C 0.37693(19) 0.43873(17) 1.10418(18) 0.0453(9) Uani 1 1 d . . . . .
H34 H 0.415080 0.415430 1.133937 0.054 Uiso 1 1 calc R U . . .
C35 C 0.34208(19) 0.43355(16) 0.74034(18) 0.0442(9) Uani 1 1 d . . . . .
O1 O 0.2688(2) 0.47120(15) 0.5946(2) 0.0541(8) Uani 0.581(5) 1 d . . P A 1
N1 N 0.4867(4) 0.5247(4) 0.7340(4) 0.080(3) Uani 0.581(5) 1 d . . P A 1
N2 N 0.3553(3) 0.5092(4) 0.5641(3) 0.0390(15) Uani 0.581(5) 1 d D . P A 1
H2A H 0.396(3) 0.528(6) 0.582(3) 0.058 Uiso 0.581(5) 1 d D U P A 1
H2B H 0.334(2) 0.523(3) 0.5161(17) 0.058 Uiso 0.581(5) 1 d D U P A 1
C36 C 0.3679(4) 0.4714(3) 0.6917(3) 0.0256(14) Uani 0.581(5) 1 d . . P A 1
C37 C 0.4345(18) 0.5024(15) 0.719(2) 0.041(4) Uani 0.581(5) 1 d . U P A 1
C38 C 0.3279(3) 0.4851(3) 0.6116(3) 0.0323(14) Uani 0.581(5) 1 d D . P A 1
O1A O 0.4442(17) 0.5079(15) 0.723(2) 0.061(9) Uani 0.419(5) 1 d . U P A 2
N1A N 0.2278(4) 0.4743(4) 0.5507(4) 0.046(2) Uani 0.419(5) 1 d . . P A 2
N2A N 0.3925(5) 0.5267(7) 0.5955(5) 0.048(2) Uani 0.419(5) 1 d D . P A 2
H2C H 0.363(5) 0.506(6) 0.555(2) 0.071 Uiso 0.419(5) 1 d D U P A 2
H2D H 0.429(2) 0.539(5) 0.584(3) 0.071 Uiso 0.419(5) 1 d D U P A 2
C36A C 0.3349(4) 0.4676(4) 0.6676(5) 0.027(2) Uani 0.419(5) 1 d D . P A 2
C37A C 0.2688(2) 0.47120(15) 0.5946(2) 0.0541(8) Uani 0.419(5) 1 d D . P A 2
C38A C 0.3942(4) 0.5020(4) 0.6670(5) 0.037(2) Uani 0.419(5) 1 d D . P A 2
Ni2 Ni 0.19219(2) 0.67053(2) 0.16972(2) 0.02325(9) Uani 1 1 d . . . . .
Fe2 Fe 0.20746(2) 0.79867(2) -0.00384(2) 0.03389(11) Uani 1 1 d . . . . .
S3 S 0.12577(4) 0.58992(4) 0.17771(5) 0.0397(2) Uani 1 1 d . . . . .
S4 S 0.25654(4) 0.61267(4) 0.26571(4) 0.02833(16) Uani 1 1 d . . . . .
P3 P 0.10793(4) 0.72112(4) 0.08487(4) 0.03167(18) Uani 1 1 d . . . . .
P4 P 0.27377(4) 0.73873(4) 0.17659(4) 0.02810(17) Uani 1 1 d . . . . .
C41 C 0.28226(15) 0.76087(17) 0.08294(16) 0.0346(7) Uani 1 1 d . . . . .
C42 C 0.26430(14) 0.71834(17) 0.01660(16) 0.0336(7) Uani 1 1 d . . . . .
H42 H 0.248469 0.675095 0.015861 0.040 Uiso 1 1 calc R U . . .
C43 C 0.27436(16) 0.7522(2) -0.04759(18) 0.0444(9) Uani 1 1 d . . . . .
H43 H 0.266532 0.735507 -0.098843 0.053 Uiso 1 1 calc R U . . .
C44 C 0.29782(17) 0.8146(2) -0.02262(19) 0.0531(11) Uani 1 1 d . . . . .
H44 H 0.308367 0.847333 -0.054270 0.064 Uiso 1 1 calc R U . . .
C45 C 0.30321(18) 0.82085(19) 0.05777(18) 0.0498(10) Uani 1 1 d . . . . .
H45 H 0.318082 0.858178 0.089206 0.060 Uiso 1 1 calc R U . . .
C46 C 0.11094(15) 0.77673(17) -0.06254(17) 0.0379(8) Uani 1 1 d . . . . .
H46 H 0.095555 0.738890 -0.092785 0.046 Uiso 1 1 calc R U . . .
C47 C 0.12824(18) 0.83591(18) -0.09054(19) 0.0454(9) Uani 1 1 d . . . . .
H47 H 0.126647 0.844782 -0.142971 0.054 Uiso 1 1 calc R U . . .
C48 C 0.1481(2) 0.87936(18) -0.0282(2) 0.0544(10) Uani 1 1 d . . . . .
H48 H 0.162025 0.922892 -0.031210 0.065 Uiso 1 1 calc R U . . .
C49 C 0.14416(19) 0.84777(17) 0.04042(19) 0.0472(9) Uani 1 1 d . . . . .
H49 H 0.155256 0.866214 0.091184 0.057 Uiso 1 1 calc R U . . .
C50 C 0.12060(16) 0.78353(16) 0.01973(17) 0.0352(7) Uani 1 1 d . . . . .
C51 C 0.05459(16) 0.76171(18) 0.13422(19) 0.0430(9) Uani 1 1 d . . . . .
C52 C 0.0156(5) 0.8116(4) 0.0991(5) 0.048(2) Uani 0.608(15) 1 d . . P B 1
H52 H 0.011919 0.823314 0.046799 0.058 Uiso 0.608(15) 1 calc R U P B 1
C53 C -0.0196(6) 0.8460(4) 0.1420(6) 0.066(3) Uani 0.608(15) 1 d . . P B 1
H53 H -0.043536 0.883772 0.119407 0.079 Uiso 0.608(15) 1 calc R U P B 1
C54 C -0.0208(7) 0.8274(8) 0.2146(9) 0.057(3) Uani 0.608(15) 1 d . . P B 1
H54 H -0.041649 0.853157 0.244394 0.068 Uiso 0.608(15) 1 calc R U P B 1
C52A C 0.0472(7) 0.8360(6) 0.1322(8) 0.040(3) Uani 0.392(15) 1 d . . P B 2
H52A H 0.064022 0.860074 0.097047 0.048 Uiso 0.392(15) 1 calc R U P B 2
C53A C 0.0172(6) 0.8691(6) 0.1791(8) 0.050(3) Uani 0.392(15) 1 d . . P B 2
H53A H 0.008751 0.914452 0.174754 0.060 Uiso 0.392(15) 1 calc R U P B 2
C54A C 0.0002(9) 0.8298(17) 0.2338(14) 0.063(6) Uani 0.392(15) 1 d . . P B 2
H54A H -0.020748 0.850501 0.267581 0.075 Uiso 0.392(15) 1 calc R U P B 2
C55 C 0.01018(18) 0.7683(2) 0.2428(2) 0.0460(9) Uani 1 1 d . . . . .
H55 H 0.007671 0.751090 0.290862 0.055 Uiso 1 1 calc R U . B 1
C56 C 0.04432(16) 0.73554(17) 0.19985(17) 0.0389(8) Uani 1 1 d . . . . .
H56 H 0.061286 0.693470 0.216249 0.047 Uiso 1 1 calc R U . . .
C57 C 0.05470(15) 0.66274(17) 0.01860(17) 0.0377(8) Uani 1 1 d . . . . .
C58 C -0.01348(17) 0.6589(2) 0.0066(2) 0.0587(11) Uani 1 1 d . . . . .
H58 H -0.034769 0.688779 0.031716 0.070 Uiso 1 1 calc R U . . .
C59 C -0.0504(2) 0.6114(3) -0.0420(2) 0.0818(16) Uani 1 1 d . . . . .
H59 H -0.097178 0.609037 -0.050217 0.098 Uiso 1 1 calc R U . . .
C60 C -0.0208(2) 0.5678(2) -0.0785(2) 0.0694(13) Uani 1 1 d . . . . .
H60 H -0.046604 0.535231 -0.111423 0.083 Uiso 1 1 calc R U . . .
C61 C 0.0462(2) 0.5715(2) -0.0673(2) 0.0619(11) Uani 1 1 d . . . . .
H61 H 0.066914 0.541882 -0.093346 0.074 Uiso 1 1 calc R U . . .
C62 C 0.08392(18) 0.61793(18) -0.0184(2) 0.0496(9) Uani 1 1 d . . . . .
H62 H 0.130728 0.619212 -0.009944 0.060 Uiso 1 1 calc R U . . .
C63 C 0.2590(4) 0.8145(3) 0.2278(5) 0.0241(18) Uani 0.56(2) 1 d G U P C 1
C64 C 0.2005(5) 0.8197(3) 0.2484(5) 0.036(2) Uani 0.56(2) 1 d G U P C 1
H64 H 0.168473 0.785718 0.235849 0.044 Uiso 0.56(2) 1 calc R U P C 1
C65 C 0.1888(6) 0.8746(4) 0.2872(4) 0.056(2) Uani 0.56(2) 1 d G U P C 1
H65 H 0.148774 0.878188 0.301278 0.068 Uiso 0.56(2) 1 calc R U P C 1
C66 C 0.2356(7) 0.9244(3) 0.3056(4) 0.054(3) Uani 0.56(2) 1 d G U P C 1
H66 H 0.227558 0.961902 0.332129 0.065 Uiso 0.56(2) 1 calc R U P C 1
C67 C 0.2941(7) 0.9192(3) 0.2850(4) 0.047(3) Uani 0.56(2) 1 d G U P C 1
H67 H 0.326043 0.953147 0.297551 0.056 Uiso 0.56(2) 1 calc R U P C 1
C68 C 0.3058(5) 0.8642(4) 0.2462(4) 0.035(2) Uani 0.56(2) 1 d G U P C 1
H68 H 0.345744 0.860678 0.232121 0.042 Uiso 0.56(2) 1 calc R U P C 1
C63A C 0.2780(6) 0.8103(4) 0.2299(6) 0.031(3) Uani 0.44(2) 1 d G U P C 2
C64A C 0.2211(6) 0.8252(4) 0.2507(7) 0.034(3) Uani 0.44(2) 1 d G U P C 2
H64A H 0.184317 0.796123 0.238004 0.041 Uiso 0.44(2) 1 calc R U P C 2
C65A C 0.2180(7) 0.8826(4) 0.2900(5) 0.048(3) Uani 0.44(2) 1 d G U P C 2
H65A H 0.179093 0.892808 0.304244 0.058 Uiso 0.44(2) 1 calc R U P C 2
C66A C 0.2718(8) 0.9252(3) 0.3086(5) 0.044(3) Uani 0.44(2) 1 d G U P C 2
H66A H 0.269644 0.964423 0.335464 0.052 Uiso 0.44(2) 1 calc R U P C 2
C67A C 0.3287(8) 0.9103(4) 0.2878(5) 0.052(3) Uani 0.44(2) 1 d G U P C 2
H67A H 0.365420 0.939355 0.300445 0.062 Uiso 0.44(2) 1 calc R U P C 2
C68A C 0.3318(6) 0.8528(4) 0.2484(5) 0.036(3) Uani 0.44(2) 1 d G U P C 2
H68A H 0.370645 0.842670 0.234205 0.043 Uiso 0.44(2) 1 calc R U P C 2
C69 C 0.35612(15) 0.70740(17) 0.22792(17) 0.0346(7) Uani 1 1 d . . . . .
C70 C 0.38540(17) 0.7170(2) 0.30776(19) 0.0537(10) Uani 1 1 d . . . . .
H70 H 0.363671 0.742983 0.336502 0.064 Uiso 1 1 calc R U . . .
C71 C 0.4463(2) 0.6885(3) 0.3449(2) 0.0746(14) Uani 1 1 d . . . . .
H71 H 0.466544 0.695725 0.399065 0.089 Uiso 1 1 calc R U . . .
C72 C 0.47763(19) 0.6504(2) 0.3048(2) 0.0687(13) Uani 1 1 d . . . . .
H72 H 0.519276 0.631035 0.331334 0.082 Uiso 1 1 calc R U . . .
C73 C 0.44949(17) 0.6397(2) 0.2265(2) 0.0567(11) Uani 1 1 d . . . . .
H73 H 0.471236 0.612882 0.198674 0.068 Uiso 1 1 calc R U . . .
C74 C 0.38871(16) 0.66871(18) 0.18832(19) 0.0443(9) Uani 1 1 d . . . . .
H74 H 0.369262 0.661717 0.133935 0.053 Uiso 1 1 calc R U . . .
C75 C 0.18720(14) 0.56579(14) 0.26126(16) 0.0277(6) Uani 1 1 d . . . . .
O2 O 0.2828(4) 0.5143(5) 0.4002(4) 0.055(2) Uani 0.581(5) 1 d . U P A 1
N3 N 0.0526(4) 0.4761(5) 0.2721(6) 0.048(2) Uani 0.581(5) 1 d . . P A 1
N4 N 0.1957(3) 0.4672(3) 0.4284(3) 0.0373(14) Uani 0.581(5) 1 d D . P A 1
H4A H 0.153(3) 0.454(7) 0.414(3) 0.056 Uiso 0.581(5) 1 d D U P A 1
H4B H 0.212(2) 0.470(3) 0.4803(11) 0.056 Uiso 0.581(5) 1 d D U P A 1
C76 C 0.1735(6) 0.5218(7) 0.3054(5) 0.0228(15) Uani 0.581(5) 1 d . . P A 1
C77 C 0.1057(5) 0.4947(5) 0.2894(6) 0.032(2) Uani 0.581(5) 1 d . U P A 1
C78 C 0.2195(4) 0.5005(3) 0.3816(3) 0.0336(16) Uani 0.581(5) 1 d D . P A 1
O2A O 0.0793(5) 0.4858(5) 0.2701(7) 0.029(3) Uani 0.419(5) 1 d . U P A 2
N3A N 0.3058(6) 0.4961(7) 0.4284(6) 0.062(3) Uani 0.419(5) 1 d . . P A 2
N4A N 0.1357(4) 0.4515(5) 0.3911(4) 0.0398(19) Uani 0.419(5) 1 d D . P A 2
H4C H 0.174(4) 0.457(8) 0.430(4) 0.060 Uiso 0.419(5) 1 d D U P A 2
H4D H 0.0999(19) 0.436(4) 0.401(3) 0.060 Uiso 0.419(5) 1 d D U P A 2
C76A C 0.1908(9) 0.5195(10) 0.3271(7) 0.0228(15) Uani 0.419(5) 1 d . . P A 2
C77A C 0.2545(7) 0.5053(7) 0.3815(7) 0.029(3) Uani 0.419(5) 1 d . U P A 2
C78A C 0.1308(5) 0.4865(4) 0.3250(5) 0.027(2) Uani 0.419(5) 1 d D . P A 2

loop_
_atom_site_aniso_label
_atom_site_aniso_U_11
_atom_site_aniso_U_22
_atom_site_aniso_U_33
_atom_site_aniso_U_23
_atom_site_aniso_U_13
_atom_site_aniso_U_12
Ni1 0.0348(2) 0.0253(2) 0.02067(18) 0.00319(15) 0.01424(15) 0.00221(16)
Fe1 0.0326(2) 0.0282(2) 0.0228(2) 0.00218(18) 0.01356(17) -0.00259(18)
S1 0.0715(6) 0.0351(5) 0.0220(4) 0.0060(3) 0.0155(4) 0.0069(4)
S2 0.0518(5) 0.0339(5) 0.0479(5) 0.0094(4) 0.0318(4) -0.0005(4)
P1 0.0293(4) 0.0302(4) 0.0207(3) 0.0000(3) 0.0106(3) 0.0026(3)
P2 0.0287(4) 0.0270(4) 0.0233(4) 0.0027(3) 0.0113(3) -0.0011(3)
C1 0.0252(15) 0.0342(17) 0.0221(14) 0.0039(13) 0.0074(11) -0.0006(13)
C2 0.0290(16) 0.0335(18) 0.0307(15) 0.0058(14) 0.0125(12) 0.0029(13)
C3 0.0417(19) 0.0294(18) 0.0445(19) 0.0141(15) 0.0128(15) 0.0051(15)
C4 0.0390(19) 0.048(2) 0.0300(16) 0.0183(16) 0.0080(13) -0.0017(16)
C5 0.0382(18) 0.0388(19) 0.0230(14) 0.0019(14) 0.0069(12) -0.0083(15)
C6 0.0326(16) 0.0347(18) 0.0283(15) 0.0004(13) 0.0175(12) 0.0011(13)
C7 0.0392(18) 0.044(2) 0.0317(16) -0.0019(15) 0.0219(14) -0.0020(15)
C8 0.0330(17) 0.044(2) 0.0369(17) 0.0013(15) 0.0213(13) -0.0106(15)
C9 0.0319(16) 0.0355(18) 0.0291(15) -0.0039(14) 0.0126(12) -0.0075(14)
C10 0.0240(15) 0.0356(18) 0.0239(14) 0.0002(13) 0.0108(11) -0.0002(13)
C11 0.0279(16) 0.042(2) 0.0291(15) 0.0028(14) 0.0063(12) 0.0052(14)
C12 0.0405(19) 0.050(2) 0.0348(17) -0.0039(16) 0.0096(14) 0.0084(16)
C13 0.044(2) 0.055(3) 0.059(2) -0.005(2) 0.0112(18) 0.0168(18)
C14 0.045(2) 0.070(3) 0.055(2) 0.004(2) -0.0042(18) 0.016(2)
C15 0.059(3) 0.070(3) 0.0355(19) 0.006(2) -0.0009(17) 0.014(2)
C16 0.047(2) 0.056(2) 0.0315(17) 0.0010(17) 0.0080(15) 0.0111(18)
C17 0.0406(18) 0.0292(17) 0.0201(13) -0.0009(12) 0.0139(12) -0.0001(14)
C18 0.0416(19) 0.045(2) 0.0230(15) -0.0005(14) 0.0106(13) -0.0032(16)
C19 0.061(2) 0.041(2) 0.0273(16) -0.0035(15) 0.0157(15) -0.0160(18)
C20 0.086(3) 0.0295(19) 0.0412(19) -0.0025(16) 0.0379(19) -0.0019(19)
C21 0.062(2) 0.0344(19) 0.0446(19) 0.0036(16) 0.0371(17) 0.0051(17)
C22 0.0431(19) 0.0315(18) 0.0283(15) 0.0007(13) 0.0188(13) -0.0012(14)
C23 0.0299(16) 0.0368(18) 0.0251(14) 0.0071(14) 0.0094(12) -0.0031(14)
C24 0.0331(18) 0.052(2) 0.0371(17) -0.0100(16) 0.0166(14) -0.0097(16)
C25 0.040(2) 0.056(2) 0.0420(19) -0.0032(18) 0.0171(15) 0.0007(17)
C26 0.0265(18) 0.058(3) 0.054(2) 0.0129(19) 0.0068(15) -0.0050(17)
C27 0.035(2) 0.042(2) 0.086(3) 0.007(2) 0.0070(19) -0.0116(17)
C28 0.0375(19) 0.0323(19) 0.064(2) 0.0058(18) 0.0090(16) -0.0008(15)
C29 0.0417(18) 0.0251(16) 0.0267(15) -0.0008(13) 0.0164(13) -0.0044(14)
C30 0.048(2) 0.0288(18) 0.0399(17) -0.0014(15) 0.0233(15) -0.0020(15)
C31 0.067(3) 0.037(2) 0.061(2) -0.0032(18) 0.037(2) 0.0030(18)
C32 0.105(3) 0.035(2) 0.065(3) -0.008(2) 0.058(3) -0.004(2)
C33 0.096(3) 0.038(2) 0.038(2) -0.0112(18) 0.028(2) -0.016(2)
C34 0.069(2) 0.037(2) 0.0327(17) 0.0005(16) 0.0199(16) -0.0094(18)
C35 0.083(3) 0.0250(18) 0.0374(18) 0.0041(15) 0.0378(18) 0.0084(17)
O1 0.071(2) 0.051(2) 0.050(2) 0.0114(16) 0.0331(18) -0.0052(18)
N1 0.072(6) 0.110(7) 0.049(4) 0.029(4) 0.002(4) -0.034(5)
N2 0.037(3) 0.062(4) 0.018(2) 0.015(3) 0.007(2) -0.006(3)
C36 0.038(4) 0.024(3) 0.015(3) 0.005(3) 0.008(3) 0.003(3)
C37 0.038(6) 0.047(6) 0.038(7) 0.016(5) 0.013(5) -0.010(5)
C38 0.051(4) 0.028(3) 0.021(3) 0.005(2) 0.015(2) 0.001(3)
O1A 0.065(16) 0.080(13) 0.038(8) 0.019(8) 0.018(10) -0.007(10)
N1A 0.038(4) 0.070(6) 0.022(3) 0.007(4) -0.003(3) -0.008(4)
N2A 0.051(5) 0.059(6) 0.039(5) 0.020(4) 0.023(4) -0.006(4)
C36A 0.026(5) 0.032(5) 0.020(5) 0.000(4) 0.001(3) 0.002(4)
C37A 0.071(2) 0.051(2) 0.050(2) 0.0114(16) 0.0331(18) -0.0052(18)
C38A 0.038(5) 0.033(5) 0.041(5) -0.010(4) 0.015(4) -0.001(4)
Ni2 0.02446(19) 0.0223(2) 0.02363(18) 0.00164(15) 0.00819(14) 0.00016(15)
Fe2 0.0470(3) 0.0346(3) 0.0216(2) 0.00201(19) 0.01264(18) -0.0062(2)
S3 0.0286(4) 0.0309(5) 0.0541(5) 0.0120(4) 0.0041(4) -0.0044(3)
S4 0.0317(4) 0.0304(4) 0.0213(3) 0.0028(3) 0.0055(3) -0.0013(3)
P3 0.0298(4) 0.0362(5) 0.0311(4) 0.0094(4) 0.0122(3) 0.0091(4)
P4 0.0352(4) 0.0301(4) 0.0193(3) -0.0019(3) 0.0086(3) -0.0100(3)
C41 0.0353(17) 0.045(2) 0.0231(14) 0.0000(14) 0.0088(12) -0.0131(15)
C42 0.0311(17) 0.045(2) 0.0247(15) -0.0018(14) 0.0084(12) -0.0016(14)
C43 0.042(2) 0.071(3) 0.0225(15) 0.0008(17) 0.0128(13) -0.0014(18)
C44 0.049(2) 0.081(3) 0.0310(17) 0.0162(19) 0.0156(15) -0.020(2)
C45 0.060(2) 0.059(3) 0.0296(17) 0.0029(17) 0.0120(15) -0.028(2)
C46 0.0378(18) 0.044(2) 0.0298(16) 0.0074(15) 0.0065(13) 0.0054(15)
C47 0.060(2) 0.048(2) 0.0293(17) 0.0142(16) 0.0154(15) 0.0120(18)
C48 0.089(3) 0.033(2) 0.046(2) 0.0131(18) 0.027(2) 0.006(2)
C49 0.080(3) 0.034(2) 0.0322(18) 0.0041(15) 0.0228(17) 0.0150(18)
C50 0.0406(18) 0.0367(19) 0.0319(16) 0.0100(14) 0.0160(13) 0.0119(15)
C51 0.0354(19) 0.053(2) 0.0441(19) 0.0139(17) 0.0179(15) 0.0194(17)
C52 0.044(5) 0.054(5) 0.052(4) 0.002(4) 0.023(4) 0.010(4)
C53 0.060(6) 0.046(5) 0.104(7) 0.008(5) 0.045(6) 0.023(5)
C54 0.036(8) 0.061(6) 0.089(10) 0.013(7) 0.043(7) 0.016(6)
C52A 0.039(7) 0.027(6) 0.060(7) 0.014(5) 0.026(6) 0.012(5)
C53A 0.032(6) 0.039(6) 0.083(9) -0.010(6) 0.024(6) 0.003(5)
C54A 0.016(9) 0.125(16) 0.045(8) -0.016(9) 0.005(6) 0.025(9)
C55 0.041(2) 0.061(3) 0.0383(19) -0.0025(19) 0.0151(15) 0.005(2)
C56 0.0433(19) 0.044(2) 0.0320(16) 0.0034(15) 0.0161(14) 0.0058(16)
C57 0.0323(17) 0.048(2) 0.0299(16) 0.0118(15) 0.0054(13) 0.0023(15)
C58 0.032(2) 0.099(4) 0.041(2) -0.006(2) 0.0037(15) 0.004(2)
C59 0.036(2) 0.144(5) 0.055(3) -0.016(3) -0.0013(19) -0.016(3)
C60 0.054(3) 0.088(4) 0.050(2) 0.002(2) -0.009(2) -0.023(2)
C61 0.059(3) 0.059(3) 0.059(2) -0.008(2) 0.004(2) -0.003(2)
C62 0.0344(19) 0.044(2) 0.063(2) -0.0049(19) 0.0047(17) -0.0012(16)
C63 0.021(4) 0.022(3) 0.024(3) 0.002(3) 0.000(3) -0.002(3)
C64 0.040(4) 0.042(4) 0.030(4) -0.017(3) 0.014(3) -0.009(3)
C65 0.060(5) 0.065(5) 0.048(4) -0.023(4) 0.021(4) -0.003(4)
C66 0.081(7) 0.043(4) 0.039(4) -0.015(3) 0.020(4) -0.004(5)
C67 0.079(7) 0.031(4) 0.030(4) -0.009(3) 0.017(4) -0.025(4)
C68 0.039(5) 0.035(4) 0.030(3) 0.001(3) 0.008(3) -0.015(3)
C63A 0.039(6) 0.033(5) 0.023(4) 0.007(4) 0.012(4) 0.009(4)
C64A 0.027(5) 0.029(5) 0.038(5) -0.004(4) -0.003(4) -0.002(4)
C65A 0.064(7) 0.046(6) 0.040(5) -0.004(4) 0.024(5) 0.012(5)
C66A 0.071(8) 0.027(4) 0.038(5) -0.008(4) 0.023(5) 0.003(4)
C67A 0.074(7) 0.038(5) 0.036(4) 0.002(4) 0.007(5) -0.008(5)
C68A 0.047(6) 0.029(5) 0.031(4) -0.004(3) 0.011(4) -0.008(4)
C69 0.0286(16) 0.047(2) 0.0284(15) -0.0002(15) 0.0083(12) -0.0149(14)
C70 0.041(2) 0.082(3) 0.0327(18) -0.0102(19) 0.0018(15) 0.000(2)
C71 0.055(3) 0.108(4) 0.044(2) -0.020(2) -0.0114(19) 0.003(3)
C72 0.029(2) 0.093(4) 0.070(3) -0.007(3) -0.0062(19) -0.002(2)
C73 0.035(2) 0.077(3) 0.057(2) -0.010(2) 0.0128(17) -0.0029(19)
C74 0.0382(19) 0.061(3) 0.0325(17) -0.0033(17) 0.0093(14) -0.0096(17)
C75 0.0358(17) 0.0238(16) 0.0269(14) -0.0011(12) 0.0144(12) 0.0030(13)
O2 0.049(6) 0.074(6) 0.040(5) 0.009(4) 0.011(4) -0.005(4)
N3 0.046(6) 0.038(4) 0.062(4) 0.016(3) 0.022(5) -0.001(4)
N4 0.057(4) 0.033(3) 0.018(2) 0.010(2) 0.005(2) -0.005(3)
C76 0.037(6) 0.0222(19) 0.004(5) 0.002(4) -0.001(3) 0.005(4)
C77 0.037(7) 0.029(4) 0.026(6) 0.000(4) 0.002(4) -0.003(5)
C78 0.044(4) 0.035(4) 0.021(3) -0.001(2) 0.010(3) 0.012(4)
O2A 0.028(8) 0.030(6) 0.023(5) 0.003(3) -0.002(5) 0.000(5)
N3A 0.037(7) 0.097(9) 0.044(6) 0.030(5) 0.003(5) 0.004(5)
N4A 0.049(5) 0.036(4) 0.035(4) 0.008(4) 0.015(3) -0.008(4)
C76A 0.037(6) 0.0222(19) 0.004(5) 0.002(4) -0.001(3) 0.005(4)
C77A 0.029(7) 0.042(5) 0.021(5) 0.004(4) 0.014(6) -0.003(6)
C78A 0.030(5) 0.022(4) 0.024(5) -0.011(4) 0.004(4) 0.000(4)

loop_
_atom_type_symbol
_atom_type_description
_atom_type_scat_dispersion_real
_atom_type_scat_dispersion_imag
_atom_type_scat_source
C C 0.0033 0.0016 'International Tables Vol C Tables 4.2.6.8 and 6.1.1.4'
H H 0.0000 0.0000 'International Tables Vol C Tables 4.2.6.8 and 6.1.1.4'
N N 0.0061 0.0033 'International Tables Vol C Tables 4.2.6.8 and 6.1.1.4'
O O 0.0106 0.0060 'International Tables Vol C Tables 4.2.6.8 and 6.1.1.4'
P P 0.1023 0.0942 'International Tables Vol C Tables 4.2.6.8 and 6.1.1.4'
S S 0.1246 0.1234 'International Tables Vol C Tables 4.2.6.8 and 6.1.1.4'
Fe Fe 0.3463 0.8444 'International Tables Vol C Tables 4.2.6.8 and 6.1.1.4'
Ni Ni 0.3393 1.1124 'International Tables Vol C Tables 4.2.6.8 and 6.1.1.4'

loop_
_geom_angle_atom_site_label_1
_geom_angle_atom_site_label_2
_geom_angle_atom_site_label_3
_geom_angle
_geom_angle_site_symmetry_1
_geom_angle_site_symmetry_3
_geom_angle_publ_flag
P2 Ni1 S1 163.99(4) . . ?
P2 Ni1 S2 90.32(3) . . ?
S1 Ni1 S2 77.94(4) . . ?
P2 Ni1 P1 102.43(3) . . ?
S1 Ni1 P1 90.53(3) . . ?
S2 Ni1 P1 166.00(3) . . ?
C1 Fe1 C10 109.47(11) . . ?
C1 Fe1 C6 109.06(12) . . ?
C10 Fe1 C6 41.64(11) . . ?
C1 Fe1 C2 41.67(12) . . ?
C10 Fe1 C2 109.87(11) . . ?
C6 Fe1 C2 137.98(12) . . ?
C1 Fe1 C5 41.54(11) . . ?
C10 Fe1 C5 139.14(13) . . ?
C6 Fe1 C5 110.63(13) . . ?
C2 Fe1 C5 69.18(12) . . ?
C1 Fe1 C9 139.65(11) . . ?
C10 Fe1 C9 41.64(12) . . ?
C6 Fe1 C9 69.41(13) . . ?
C2 Fe1 C9 111.64(12) . . ?
C5 Fe1 C9 178.80(12) . . ?
C1 Fe1 C7 137.65(13) . . ?
C10 Fe1 C7 69.31(11) . . ?
C6 Fe1 C7 40.89(12) . . ?
C2 Fe1 C7 178.87(13) . . ?
C5 Fe1 C7 110.87(13) . . ?
C9 Fe1 C7 68.33(12) . . ?
C1 Fe1 C3 69.01(12) . . ?
C10 Fe1 C3 138.37(12) . . ?
C6 Fe1 C3 178.06(13) . . ?
C2 Fe1 C3 40.35(12) . . ?
C5 Fe1 C3 68.16(13) . . ?
C9 Fe1 C3 111.83(13) . . ?
C7 Fe1 C3 140.78(13) . . ?
C1 Fe1 C4 68.92(12) . . ?
C10 Fe1 C4 177.96(12) . . ?
C6 Fe1 C4 139.78(13) . . ?
C2 Fe1 C4 68.10(12) . . ?
C5 Fe1 C4 40.35(12) . . ?
C9 Fe1 C4 138.92(13) . . ?
C7 Fe1 C4 112.71(13) . . ?
C3 Fe1 C4 40.14(13) . . ?
C1 Fe1 C8 177.52(13) . . ?
C10 Fe1 C8 69.24(12) . . ?
C6 Fe1 C8 68.53(13) . . ?
C2 Fe1 C8 140.60(13) . . ?
C5 Fe1 C8 138.21(12) . . ?
C9 Fe1 C8 40.61(11) . . ?
C7 Fe1 C8 40.05(12) . . ?
C3 Fe1 C8 113.40(13) . . ?
C4 Fe1 C8 112.41(13) . . ?
C35 S1 Ni1 87.81(11) . . ?
C35 S2 Ni1 87.74(12) . . ?
C10 P1 C17 103.43(14) . . ?
C10 P1 C11 103.48(13) . . ?
C17 P1 C11 105.03(14) . . ?
C10 P1 Ni1 122.42(10) . . ?
C17 P1 Ni1 108.28(10) . . ?
C11 P1 Ni1 112.63(11) . . ?
C1 P2 C29 106.77(13) . . ?
C1 P2 C23 101.61(13) . . ?
C29 P2 C23 106.49(14) . . ?
C1 P2 Ni1 120.12(10) . . ?
C29 P2 Ni1 106.32(10) . . ?
C23 P2 Ni1 114.64(9) . . ?
C5 C1 C2 106.7(3) . . ?
C5 C1 P2 128.9(2) . . ?
C2 C1 P2 124.2(2) . . ?
C5 C1 Fe1 69.96(16) . . ?
C2 C1 Fe1 69.63(16) . . ?
P2 C1 Fe1 122.70(15) . . ?
C3 C2 C1 108.4(3) . . ?
C3 C2 Fe1 71.14(18) . . ?
C1 C2 Fe1 68.70(16) . . ?
C3 C2 H2 125.8 . . ?
C1 C2 H2 125.8 . . ?
Fe1 C2 H2 125.9 . . ?
C2 C3 C4 108.3(3) . . ?
C2 C3 Fe1 68.51(17) . . ?
C4 C3 Fe1 70.01(18) . . ?
C2 C3 H3 125.8 . . ?
C4 C3 H3 125.8 . . ?
Fe1 C3 H3 127.2 . . ?
C5 C4 C3 108.4(3) . . ?
C5 C4 Fe1 68.71(17) . . ?
C3 C4 Fe1 69.85(17) . . ?
C5 C4 H4 125.8 . . ?
C3 C4 H4 125.8 . . ?
Fe1 C4 H4 127.2 . . ?
C4 C5 C1 108.2(3) . . ?
C4 C5 Fe1 70.94(18) . . ?
C1 C5 Fe1 68.50(16) . . ?
C4 C5 H5 125.9 . . ?
C1 C5 H5 125.9 . . ?
Fe1 C5 H5 126.2 . . ?
C7 C6 C10 108.1(3) . . ?
C7 C6 Fe1 70.75(18) . . ?
C10 C6 Fe1 68.95(17) . . ?
C7 C6 H6 126.0 . . ?
C10 C6 H6 126.0 . . ?
Fe1 C6 H6 125.9 . . ?
C8 C7 C6 108.6(3) . . ?
C8 C7 Fe1 70.39(17) . . ?
C6 C7 Fe1 68.36(16) . . ?
C8 C7 H7 125.7 . . ?
C6 C7 H7 125.7 . . ?
Fe1 C7 H7 127.1 . . ?
C7 C8 C9 108.4(3) . . ?
C7 C8 Fe1 69.56(17) . . ?
C9 C8 Fe1 68.90(16) . . ?
C7 C8 H8 125.8 . . ?
C9 C8 H8 125.8 . . ?
Fe1 C8 H8 127.3 . . ?
C8 C9 C10 107.8(3) . . ?
C8 C9 Fe1 70.49(17) . . ?
C10 C9 Fe1 68.15(16) . . ?
C8 C9 H9 126.1 . . ?
C10 C9 H9 126.1 . . ?
Fe1 C9 H9 126.8 . . ?
C6 C10 C9 107.1(2) . . ?
C6 C10 P1 126.4(2) . . ?
C9 C10 P1 126.4(2) . . ?
C6 C10 Fe1 69.41(16) . . ?
C9 C10 Fe1 70.20(16) . . ?
P1 C10 Fe1 122.15(14) . . ?
C12 C11 C16 118.6(3) . . ?
C12 C11 P1 120.1(2) . . ?
C16 C11 P1 121.2(2) . . ?
C13 C12 C11 120.5(3) . . ?
C13 C12 H12 119.8 . . ?
C11 C12 H12 119.8 . . ?
C14 C13 C12 120.3(3) . . ?
C14 C13 H13 119.8 . . ?
C12 C13 H13 119.8 . . ?
C13 C14 C15 119.7(3) . . ?
C13 C14 H14 120.1 . . ?
C15 C14 H14 120.1 . . ?
C14 C15 C16 120.8(3) . . ?
C14 C15 H15 119.6 . . ?
C16 C15 H15 119.6 . . ?
C15 C16 C11 120.1(3) . . ?
C15 C16 H16 119.9 . . ?
C11 C16 H16 119.9 . . ?
C22 C17 C18 118.4(3) . . ?
C22 C17 P1 120.3(2) . . ?
C18 C17 P1 121.2(2) . . ?
C19 C18 C17 121.1(3) . . ?
C19 C18 H18 119.5 . . ?
C17 C18 H18 119.5 . . ?
C18 C19 C20 119.8(3) . . ?
C18 C19 H19 120.1 . . ?
C20 C19 H19 120.1 . . ?
C21 C20 C19 120.3(3) . . ?
C21 C20 H20 119.9 . . ?
C19 C20 H20 119.9 . . ?
C20 C21 C22 120.0(3) . . ?
C20 C21 H21 120.0 . . ?
C22 C21 H21 120.0 . . ?
C21 C22 C17 120.4(3) . . ?
C21 C22 H22 119.8 . . ?
C17 C22 H22 119.8 . . ?
C28 C23 C24 118.8(3) . . ?
C28 C23 P2 124.1(3) . . ?
C24 C23 P2 117.1(2) . . ?
C25 C24 C23 120.5(3) . . ?
C25 C24 H24 119.7 . . ?
C23 C24 H24 119.7 . . ?
C26 C25 C24 120.4(3) . . ?
C26 C25 H25 119.8 . . ?
C24 C25 H25 119.8 . . ?
C27 C26 C25 119.7(3) . . ?
C27 C26 H26 120.2 . . ?
C25 C26 H26 120.2 . . ?
C26 C27 C28 120.9(4) . . ?
C26 C27 H27 119.6 . . ?
C28 C27 H27 119.6 . . ?
C23 C28 C27 119.8(3) . . ?
C23 C28 H28 120.1 . . ?
C27 C28 H28 120.1 . . ?
C34 C29 C30 118.5(3) . . ?
C34 C29 P2 123.9(3) . . ?
C30 C29 P2 117.5(2) . . ?
C31 C30 C29 120.4(3) . . ?
C31 C30 H30 119.8 . . ?
C29 C30 H30 119.8 . . ?
C32 C31 C30 120.0(4) . . ?
C32 C31 H31 120.0 . . ?
C30 C31 H31 120.0 . . ?
C33 C32 C31 120.3(4) . . ?
C33 C32 H32 119.8 . . ?
C31 C32 H32 119.8 . . ?
C32 C33 C34 120.0(3) . . ?
C32 C33 H33 120.0 . . ?
C34 C33 H33 120.0 . . ?
C29 C34 C33 120.8(4) . . ?
C29 C34 H34 119.6 . . ?
C33 C34 H34 119.6 . . ?
C36 C35 S2 115.9(4) . . ?
C36A C35 S2 144.4(4) . . ?
C36 C35 S1 137.6(4) . . ?
C36A C35 S1 109.1(4) . . ?
S2 C35 S1 106.50(17) . . ?
C38 N2 H2A 121(3) . . ?
C38 N2 H2B 125(3) . . ?
H2A N2 H2B 111(4) . . ?
C35 C36 C38 120.5(6) . . ?
C35 C36 C37 122.5(14) . . ?
C38 C36 C37 116.9(14) . . ?
N1 C37 C36 174(4) . . ?
O1 C38 N2 124.0(5) . . ?
O1 C38 C36 116.3(5) . . ?
N2 C38 C36 119.7(6) . . ?
C38A N2A H2C 114(4) . . ?
C38A N2A H2D 122(4) . . ?
H2C N2A H2D 113(5) . . ?
C38A C36A C35 112.9(7) . . ?
C38A C36A C37A 120.8(7) . . ?
C35 C36A C37A 126.3(6) . . ?
N1A C37A C36A 178.3(7) . . ?
O1A C38A N2A 120.4(18) . . ?
O1A C38A C36A 125.4(18) . . ?
N2A C38A C36A 114.2(8) . . ?
P4 Ni2 S4 90.95(3) . . ?
P4 Ni2 S3 168.70(3) . . ?
S4 Ni2 S3 78.03(3) . . ?
P4 Ni2 P3 100.80(3) . . ?
S4 Ni2 P3 166.05(3) . . ?
S3 Ni2 P3 90.46(3) . . ?
C41 Fe2 C42 41.85(12) . . ?
C41 Fe2 C49 110.14(13) . . ?
C42 Fe2 C49 140.19(12) . . ?
C41 Fe2 C50 108.91(12) . . ?
C42 Fe2 C50 111.10(13) . . ?
C49 Fe2 C50 41.32(14) . . ?
C41 Fe2 C45 41.39(13) . . ?
C42 Fe2 C45 69.45(15) . . ?
C49 Fe2 C45 109.57(16) . . ?
C50 Fe2 C45 136.84(13) . . ?
C41 Fe2 C46 137.87(13) . . ?
C42 Fe2 C46 110.92(13) . . ?
C49 Fe2 C46 69.06(14) . . ?
C50 Fe2 C46 41.49(12) . . ?
C45 Fe2 C46 178.33(13) . . ?
C41 Fe2 C43 69.39(12) . . ?
C42 Fe2 C43 40.92(12) . . ?
C49 Fe2 C43 177.54(16) . . ?
C50 Fe2 C43 141.13(15) . . ?
C45 Fe2 C43 68.40(15) . . ?
C46 Fe2 C43 112.99(14) . . ?
C41 Fe2 C48 139.99(14) . . ?
C42 Fe2 C48 178.17(14) . . ?
C49 Fe2 C48 40.86(13) . . ?
C50 Fe2 C48 68.81(14) . . ?
C45 Fe2 C48 111.94(16) . . ?
C46 Fe2 C48 67.73(15) . . ?
C43 Fe2 C48 138.12(14) . . ?
C41 Fe2 C44 69.03(13) . . ?
C42 Fe2 C44 68.48(15) . . ?
C49 Fe2 C44 137.52(17) . . ?
C50 Fe2 C44 177.47(13) . . ?
C45 Fe2 C44 40.63(13) . . ?
C46 Fe2 C44 141.04(13) . . ?
C43 Fe2 C44 40.02(15) . . ?
C48 Fe2 C44 111.70(16) . . ?
C41 Fe2 C47 177.71(13) . . ?
C42 Fe2 C47 138.37(13) . . ?
C49 Fe2 C47 68.34(14) . . ?
C50 Fe2 C47 68.81(13) . . ?
C45 Fe2 C47 140.47(15) . . ?
C46 Fe2 C47 40.22(13) . . ?
C43 Fe2 C47 112.21(13) . . ?
C48 Fe2 C47 39.80(14) . . ?
C44 Fe2 C47 113.26(14) . . ?
C75 S3 Ni2 87.16(10) . . ?
C75 S4 Ni2 87.42(10) . . ?
C50 P3 C57 103.15(15) . . ?
C50 P3 C51 102.64(15) . . ?
C57 P3 C51 105.86(16) . . ?
C50 P3 Ni2 122.36(11) . . ?
C57 P3 Ni2 110.23(11) . . ?
C51 P3 Ni2 111.18(11) . . ?
C63A P4 C41 107.1(4) . . ?
C63A P4 C69 97.9(4) . . ?
C41 P4 C69 102.55(14) . . ?
C41 P4 C63 108.8(3) . . ?
C69 P4 C63 108.6(3) . . ?
C63A P4 Ni2 118.9(4) . . ?
C41 P4 Ni2 113.85(10) . . ?
C69 P4 Ni2 114.25(10) . . ?
C63 P4 Ni2 108.5(3) . . ?
C45 C41 C42 107.1(3) . . ?
C45 C41 P4 129.8(2) . . ?
C42 C41 P4 123.0(2) . . ?
C45 C41 Fe2 70.32(19) . . ?
C42 C41 Fe2 69.09(17) . . ?
P4 C41 Fe2 123.26(17) . . ?
C43 C42 C41 107.9(3) . . ?
C43 C42 Fe2 70.8(2) . . ?
C41 C42 Fe2 69.07(19) . . ?
C43 C42 H42 126.0 . . ?
C41 C42 H42 126.0 . . ?
Fe2 C42 H42 125.7 . . ?
C44 C43 C42 108.4(3) . . ?
C44 C43 Fe2 70.4(2) . . ?
C42 C43 Fe2 68.29(18) . . ?
C44 C43 H43 125.8 . . ?
C42 C43 H43 125.8 . . ?
Fe2 C43 H43 127.1 . . ?
C43 C44 C45 108.8(3) . . ?
C43 C44 Fe2 69.62(19) . . ?
C45 C44 Fe2 69.1(2) . . ?
C43 C44 H44 125.6 . . ?
C45 C44 H44 125.6 . . ?
Fe2 C44 H44 127.3 . . ?
C44 C45 C41 107.8(3) . . ?
C44 C45 Fe2 70.29(19) . . ?
C41 C45 Fe2 68.29(18) . . ?
C44 C45 H45 126.1 . . ?
C41 C45 H45 126.1 . . ?
Fe2 C45 H45 126.9 . . ?
C47 C46 C50 108.1(3) . . ?
C47 C46 Fe2 70.7(2) . . ?
C50 C46 Fe2 68.56(18) . . ?
C47 C46 H46 125.9 . . ?
C50 C46 H46 125.9 . . ?
Fe2 C46 H46 126.4 . . ?
C48 C47 C46 108.4(3) . . ?
C48 C47 Fe2 69.7(2) . . ?
C46 C47 Fe2 69.13(18) . . ?
C48 C47 H47 125.8 . . ?
C46 C47 H47 125.8 . . ?
Fe2 C47 H47 127.0 . . ?
C47 C48 C49 108.7(3) . . ?
C47 C48 Fe2 70.5(2) . . ?
C49 C48 Fe2 68.4(2) . . ?
C47 C48 H48 125.6 . . ?
C49 C48 H48 125.6 . . ?
Fe2 C48 H48 127.0 . . ?
C48 C49 C50 107.9(3) . . ?
C48 C49 Fe2 70.7(2) . . ?
C50 C49 Fe2 69.46(18) . . ?
C48 C49 H49 126.1 . . ?
C50 C49 H49 126.1 . . ?
Fe2 C49 H49 125.3 . . ?
C49 C50 C46 106.9(3) . . ?
C49 C50 P3 126.8(2) . . ?
C46 C50 P3 126.3(3) . . ?
C49 C50 Fe2 69.2(2) . . ?
C46 C50 Fe2 69.95(18) . . ?
P3 C50 Fe2 124.25(16) . . ?
C52 C51 C56 118.2(4) . . ?
C56 C51 C52A 111.8(5) . . ?
C52 C51 P3 119.8(4) . . ?
C56 C51 P3 121.0(3) . . ?
C52A C51 P3 121.1(4) . . ?
C51 C52 C53 118.2(6) . . ?
C51 C52 H52 120.9 . . ?
C53 C52 H52 120.9 . . ?
C54 C53 C52 123.0(9) . . ?
C54 C53 H53 118.5 . . ?
C52 C53 H53 118.5 . . ?
C53 C54 C55 116.6(12) . . ?
C53 C54 H54 121.7 . . ?
C55 C54 H54 121.7 . . ?
C53A C52A C51 122.7(8) . . ?
C53A C52A H52A 118.7 . . ?
C51 C52A H52A 118.7 . . ?
C52A C53A C54A 113.9(15) . . ?
C52A C53A H53A 123.1 . . ?
C54A C53A H53A 123.1 . . ?
C55 C54A C53A 126(2) . . ?
C55 C54A H54A 116.9 . . ?
C53A C54A H54A 116.9 . . ?
C54A C55 C56 120.4(13) . . ?
C56 C55 C54 119.2(7) . . ?
C56 C55 H55 120.4 . . ?
C54 C55 H55 120.4 . . ?
C51 C56 C55 122.1(3) . . ?
C51 C56 H56 119.0 . . ?
C55 C56 H56 119.0 . . ?
C62 C57 C58 118.3(3) . . ?
C62 C57 P3 118.7(2) . . ?
C58 C57 P3 122.9(3) . . ?
C59 C58 C57 119.7(4) . . ?
C59 C58 H58 120.1 . . ?
C57 C58 H58 120.1 . . ?
C60 C59 C58 121.1(4) . . ?
C60 C59 H59 119.5 . . ?
C58 C59 H59 119.5 . . ?
C61 C60 C59 119.5(4) . . ?
C61 C60 H60 120.3 . . ?
C59 C60 H60 120.3 . . ?
C60 C61 C62 120.3(4) . . ?
C60 C61 H61 119.9 . . ?
C62 C61 H61 119.9 . . ?
C61 C62 C57 121.1(4) . . ?
C61 C62 H62 119.5 . . ?
C57 C62 H62 119.5 . . ?
C64 C63 C68 120.0 . . ?
C64 C63 P4 118.8(3) . . ?
C68 C63 P4 121.2(3) . . ?
C63 C64 C65 120.0 . . ?
C63 C64 H64 120.0 . . ?
C65 C64 H64 120.0 . . ?
C66 C65 C64 120.0 . . ?
C66 C65 H65 120.0 . . ?
C64 C65 H65 120.0 . . ?
C65 C66 C67 120.0 . . ?
C65 C66 H66 120.0 . . ?
C67 C66 H66 120.0 . . ?
C68 C67 C66 120.0 . . ?
C68 C67 H67 120.0 . . ?
C66 C67 H67 120.0 . . ?
C67 C68 C63 120.0 . . ?
C67 C68 H68 120.0 . . ?
C63 C68 H68 120.0 . . ?
C64A C63A C68A 120.0 . . ?
C64A C63A P4 115.3(5) . . ?
C68A C63A P4 124.6(5) . . ?
C63A C64A C65A 120.0 . . ?
C63A C64A H64A 120.0 . . ?
C65A C64A H64A 120.0 . . ?
C64A C65A C66A 120.0 . . ?
C64A C65A H65A 120.0 . . ?
C66A C65A H65A 120.0 . . ?
C67A C66A C65A 120.0 . . ?
C67A C66A H66A 120.0 . . ?
C65A C66A H66A 120.0 . . ?
C66A C67A C68A 120.0 . . ?
C66A C67A H67A 120.0 . . ?
C68A C67A H67A 120.0 . . ?
C67A C68A C63A 120.0 . . ?
C67A C68A H68A 120.0 . . ?
C63A C68A H68A 120.0 . . ?
C74 C69 C70 118.6(3) . . ?
C74 C69 P4 119.2(2) . . ?
C70 C69 P4 122.0(3) . . ?
C71 C70 C69 119.6(4) . . ?
C71 C70 H70 120.2 . . ?
C69 C70 H70 120.2 . . ?
C72 C71 C70 121.0(4) . . ?
C72 C71 H71 119.5 . . ?
C70 C71 H71 119.5 . . ?
C71 C72 C73 120.4(4) . . ?
C71 C72 H72 119.8 . . ?
C73 C72 H72 119.8 . . ?
C72 C73 C74 119.2(4) . . ?
C72 C73 H73 120.4 . . ?
C74 C73 H73 120.4 . . ?
C69 C74 C73 121.2(3) . . ?
C69 C74 H74 119.4 . . ?
C73 C74 H74 119.4 . . ?
C76 C75 S4 134.6(4) . . ?
C76A C75 S4 118.3(7) . . ?
C76 C75 S3 119.2(4) . . ?
C76A C75 S3 135.4(7) . . ?
S4 C75 S3 106.17(15) . . ?
C78 N4 H4A 122(4) . . ?
C78 N4 H4B 123(3) . . ?
H4A N4 H4B 111(4) . . ?
C75 C76 C77 121.6(6) . . ?
C75 C76 C78 124.8(10) . . ?
C77 C76 C78 113.0(10) . . ?
N3 C77 C76 175.1(12) . . ?
N4 C78 O2 120.9(7) . . ?
N4 C78 C76 118.9(9) . . ?
O2 C78 C76 120.2(9) . . ?
C78A N4A H4C 116(4) . . ?
C78A N4A H4D 121(3) . . ?
H4C N4A H4D 120(4) . . ?
C78A C76A C77A 124.1(14) . . ?
C78A C76A C75 116.6(8) . . ?
C77A C76A C75 118.9(16) . . ?
N3A C77A C76A 176.4(17) . . ?
O2A C78A N4A 120.6(9) . . ?
O2A C78A C76A 126.0(10) . . ?
N4A C78A C76A 113.2(8) . . ?

loop_
_geom_bond_atom_site_label_1
_geom_bond_atom_site_label_2
_geom_bond_distance
_geom_bond_site_symmetry_2
_geom_bond_publ_flag
Ni1 P2 2.1901(8) . ?
Ni1 S1 2.1965(8) . ?
Ni1 S2 2.1993(9) . ?
Ni1 P1 2.2060(9) . ?
Fe1 C1 2.012(3) . ?
Fe1 C10 2.012(3) . ?
Fe1 C6 2.018(3) . ?
Fe1 C2 2.024(3) . ?
Fe1 C5 2.031(3) . ?
Fe1 C9 2.039(3) . ?
Fe1 C7 2.050(3) . ?
Fe1 C3 2.058(3) . ?
Fe1 C4 2.060(3) . ?
Fe1 C8 2.060(3) . ?
S1 C35 1.726(4) . ?
S2 C35 1.725(4) . ?
P1 C10 1.808(3) . ?
P1 C17 1.815(3) . ?
P1 C11 1.826(3) . ?
P2 C1 1.793(3) . ?
P2 C29 1.822(3) . ?
P2 C23 1.827(3) . ?
C1 C5 1.434(4) . ?
C1 C2 1.435(4) . ?
C2 C3 1.408(4) . ?
C2 H2 0.9500 . ?
C3 C4 1.413(5) . ?
C3 H3 0.9500 . ?
C4 C5 1.411(4) . ?
C4 H4 0.9500 . ?
C5 H5 0.9500 . ?
C6 C7 1.421(4) . ?
C6 C10 1.432(4) . ?
C6 H6 0.9500 . ?
C7 C8 1.407(4) . ?
C7 H7 0.9500 . ?
C8 C9 1.423(4) . ?
C8 H8 0.9500 . ?
C9 C10 1.440(4) . ?
C9 H9 0.9500 . ?
C11 C12 1.388(4) . ?
C11 C16 1.394(4) . ?
C12 C13 1.387(5) . ?
C12 H12 0.9500 . ?
C13 C14 1.371(5) . ?
C13 H13 0.9500 . ?
C14 C15 1.373(5) . ?
C14 H14 0.9500 . ?
C15 C16 1.382(5) . ?
C15 H15 0.9500 . ?
C16 H16 0.9500 . ?
C17 C22 1.390(4) . ?
C17 C18 1.391(4) . ?
C18 C19 1.374(5) . ?
C18 H18 0.9500 . ?
C19 C20 1.377(5) . ?
C19 H19 0.9500 . ?
C20 C21 1.375(5) . ?
C20 H20 0.9500 . ?
C21 C22 1.387(4) . ?
C21 H21 0.9500 . ?
C22 H22 0.9500 . ?
C23 C28 1.380(4) . ?
C23 C24 1.385(4) . ?
C24 C25 1.377(4) . ?
C24 H24 0.9500 . ?
C25 C26 1.367(5) . ?
C25 H25 0.9500 . ?
C26 C27 1.360(5) . ?
C26 H26 0.9500 . ?
C27 C28 1.388(5) . ?
C27 H27 0.9500 . ?
C28 H28 0.9500 . ?
C29 C34 1.383(4) . ?
C29 C30 1.393(4) . ?
C30 C31 1.389(4) . ?
C30 H30 0.9500 . ?
C31 C32 1.374(5) . ?
C31 H31 0.9500 . ?
C32 C33 1.370(6) . ?
C32 H32 0.9500 . ?
C33 C34 1.388(5) . ?
C33 H33 0.9500 . ?
C34 H34 0.9500 . ?
C35 C36 1.396(7) . ?
C35 C36A 1.450(9) . ?
O1 C38 1.219(6) . ?
N1 C37 1.14(4) . ?
N2 C38 1.265(7) . ?
N2 H2A 0.913(19) . ?
N2 H2B 0.889(18) . ?
C36 C38 1.461(7) . ?
C36 C37 1.48(4) . ?
O1A C38A 1.22(4) . ?
N1A C37A 0.980(6) . ?
N2A C38A 1.371(12) . ?
N2A H2C 0.90(2) . ?
N2A H2D 0.891(19) . ?
C36A C38A 1.438(12) . ?
C36A C37A 1.600(8) . ?
Ni2 P4 2.1919(8) . ?
Ni2 S4 2.1967(8) . ?
Ni2 S3 2.2022(9) . ?
Ni2 P3 2.2198(8) . ?
Fe2 C41 2.010(3) . ?
Fe2 C42 2.010(3) . ?
Fe2 C49 2.015(3) . ?
Fe2 C50 2.018(3) . ?
Fe2 C45 2.037(3) . ?
Fe2 C46 2.037(3) . ?
Fe2 C43 2.043(3) . ?
Fe2 C48 2.046(4) . ?
Fe2 C44 2.053(3) . ?
Fe2 C47 2.057(3) . ?
S3 C75 1.733(3) . ?
S4 C75 1.730(3) . ?
P3 C50 1.811(3) . ?
P3 C57 1.821(3) . ?
P3 C51 1.827(3) . ?
P4 C63A 1.746(6) . ?
P4 C41 1.803(3) . ?
P4 C69 1.818(3) . ?
P4 C63 1.885(6) . ?
C41 C45 1.430(4) . ?
C41 C42 1.436(4) . ?
C42 C43 1.417(4) . ?
C42 H42 0.9500 . ?
C43 C44 1.401(5) . ?
C43 H43 0.9500 . ?
C44 C45 1.420(4) . ?
C44 H44 0.9500 . ?
C45 H45 0.9500 . ?
C46 C47 1.408(5) . ?
C46 C50 1.437(4) . ?
C46 H46 0.9500 . ?
C47 C48 1.397(5) . ?
C47 H47 0.9500 . ?
C48 C49 1.418(4) . ?
C48 H48 0.9500 . ?
C49 C50 1.423(5) . ?
C49 H49 0.9500 . ?
C51 C52 1.349(7) . ?
C51 C56 1.371(4) . ?
C51 C52A 1.539(11) . ?
C52 C53 1.407(9) . ?
C52 H52 0.9500 . ?
C53 C54 1.367(16) . ?
C53 H53 0.9500 . ?
C54 C55 1.401(17) . ?
C54 H54 0.9500 . ?
C52A C53A 1.375(14) . ?
C52A H52A 0.9500 . ?
C53A C54A 1.40(3) . ?
C53A H53A 0.9500 . ?
C54A C55 1.29(3) . ?
C54A H54A 0.9500 . ?
C55 C56 1.377(5) . ?
C55 H55 0.9500 . ?
C56 H56 0.9500 . ?
C57 C62 1.384(5) . ?
C57 C58 1.386(5) . ?
C58 C59 1.386(6) . ?
C58 H58 0.9500 . ?
C59 C60 1.368(6) . ?
C59 H59 0.9500 . ?
C60 C61 1.362(6) . ?
C60 H60 0.9500 . ?
C61 C62 1.378(5) . ?
C61 H61 0.9500 . ?
C62 H62 0.9500 . ?
C63 C64 1.3900 . ?
C63 C68 1.3900 . ?
C64 C65 1.3900 . ?
C64 H64 0.9500 . ?
C65 C66 1.3900 . ?
C65 H65 0.9500 . ?
C66 C67 1.3900 . ?
C66 H66 0.9500 . ?
C67 C68 1.3900 . ?
C67 H67 0.9500 . ?
C68 H68 0.9500 . ?
C63A C64A 1.3900 . ?
C63A C68A 1.3900 . ?
C64A C65A 1.3900 . ?
C64A H64A 0.9500 . ?
C65A C66A 1.3900 . ?
C65A H65A 0.9500 . ?
C66A C67A 1.3900 . ?
C66A H66A 0.9500 . ?
C67A C68A 1.3900 . ?
C67A H67A 0.9500 . ?
C68A H68A 0.9500 . ?
C69 C74 1.380(5) . ?
C69 C70 1.395(4) . ?
C70 C71 1.384(5) . ?
C70 H70 0.9500 . ?
C71 C72 1.361(6) . ?
C71 H71 0.9500 . ?
C72 C73 1.370(5) . ?
C72 H72 0.9500 . ?
C73 C74 1.391(5) . ?
C73 H73 0.9500 . ?
C74 H74 0.9500 . ?
C75 C76 1.293(14) . ?
C75 C76A 1.503(18) . ?
O2 C78 1.303(10) . ?
N3 C77 1.131(14) . ?
N4 C78 1.296(8) . ?
N4 H4A 0.902(19) . ?
N4 H4B 0.893(18) . ?
C76 C77 1.478(16) . ?
C76 C78 1.486(8) . ?
O2A C78A 1.227(12) . ?
N3A C77A 1.168(18) . ?
N4A C78A 1.368(11) . ?
N4A H4C 0.899(19) . ?
N4A H4D 0.884(19) . ?
C76A C78A 1.42(2) . ?
C76A C77A 1.432(17) . ?

loop_
_geom_hbond_atom_site_label_D
_geom_hbond_atom_site_label_H
_geom_hbond_atom_site_label_A
_geom_hbond_distance_DH
_geom_hbond_distance_HA
_geom_hbond_distance_DA
_geom_hbond_angle_DHA
_geom_hbond_site_symmetry_A
_geom_hbond_publ_flag
N2^a H2B^a O2^a 0.889(18) 2.04(3) 2.883(8) 157(6) . yes
N2A^b H2C^b N3A^b 0.90(2) 2.24(3) 3.073(15) 153(6) . yes
N4^a H4B^a O1^a 0.893(18) 2.04(2) 2.919(6) 166(5) . yes
N4A^b H4C^b N1A^b 0.899(19) 2.15(7) 2.976(9) 152(12) . yes

loop_
_geom_torsion_atom_site_label_1
_geom_torsion_atom_site_label_2
_geom_torsion_atom_site_label_3
_geom_torsion_atom_site_label_4
_geom_torsion
_geom_torsion_site_symmetry_1
_geom_torsion_site_symmetry_2
_geom_torsion_site_symmetry_3
_geom_torsion_site_symmetry_4
_geom_torsion_publ_flag
C29 P2 C1 C5 -16.4(3) . . . . ?
C23 P2 C1 C5 95.0(3) . . . . ?
Ni1 P2 C1 C5 -137.4(2) . . . . ?
C29 P2 C1 C2 159.7(2) . . . . ?
C23 P2 C1 C2 -88.9(3) . . . . ?
Ni1 P2 C1 C2 38.7(3) . . . . ?
C29 P2 C1 Fe1 73.30(19) . . . . ?
C23 P2 C1 Fe1 -175.31(17) . . . . ?
Ni1 P2 C1 Fe1 -47.6(2) . . . . ?
C5 C1 C2 C3 0.1(3) . . . . ?
P2 C1 C2 C3 -176.7(2) . . . . ?
Fe1 C1 C2 C3 -60.3(2) . . . . ?
C5 C1 C2 Fe1 60.45(19) . . . . ?
P2 C1 C2 Fe1 -116.4(2) . . . . ?
C1 C2 C3 C4 0.0(3) . . . . ?
Fe1 C2 C3 C4 -58.9(2) . . . . ?
C1 C2 C3 Fe1 58.8(2) . . . . ?
C2 C3 C4 C5 -0.1(4) . . . . ?
Fe1 C3 C4 C5 -58.0(2) . . . . ?
C2 C3 C4 Fe1 57.9(2) . . . . ?
C3 C4 C5 C1 0.1(4) . . . . ?
Fe1 C4 C5 C1 -58.6(2) . . . . ?
C3 C4 C5 Fe1 58.7(2) . . . . ?
C2 C1 C5 C4 -0.2(3) . . . . ?
P2 C1 C5 C4 176.5(2) . . . . ?
Fe1 C1 C5 C4 60.1(2) . . . . ?
C2 C1 C5 Fe1 -60.23(19) . . . . ?
P2 C1 C5 Fe1 116.4(2) . . . . ?
C10 C6 C7 C8 0.0(3) . . . . ?
Fe1 C6 C7 C8 -59.1(2) . . . . ?
C10 C6 C7 Fe1 59.1(2) . . . . ?
C6 C7 C8 C9 -0.2(3) . . . . ?
Fe1 C7 C8 C9 -58.0(2) . . . . ?
C6 C7 C8 Fe1 57.8(2) . . . . ?
C7 C8 C9 C10 0.4(3) . . . . ?
Fe1 C8 C9 C10 -58.1(2) . . . . ?
C7 C8 C9 Fe1 58.4(2) . . . . ?
C7 C6 C10 C9 0.2(3) . . . . ?
Fe1 C6 C10 C9 60.4(2) . . . . ?
C7 C6 C10 P1 -175.6(2) . . . . ?
Fe1 C6 C10 P1 -115.4(2) . . . . ?
C7 C6 C10 Fe1 -60.2(2) . . . . ?
C8 C9 C10 C6 -0.4(3) . . . . ?
Fe1 C9 C10 C6 -59.90(19) . . . . ?
C8 C9 C10 P1 175.5(2) . . . . ?
Fe1 C9 C10 P1 115.9(2) . . . . ?
C8 C9 C10 Fe1 59.5(2) . . . . ?
C17 P1 C10 C6 169.8(2) . . . . ?
C11 P1 C10 C6 -80.8(3) . . . . ?
Ni1 P1 C10 C6 47.6(3) . . . . ?
C17 P1 C10 C9 -5.2(3) . . . . ?
C11 P1 C10 C9 104.1(3) . . . . ?
Ni1 P1 C10 C9 -127.5(2) . . . . ?
C17 P1 C10 Fe1 82.9(2) . . . . ?
C11 P1 C10 Fe1 -167.80(18) . . . . ?
Ni1 P1 C10 Fe1 -39.4(2) . . . . ?
C10 P1 C11 C12 42.5(3) . . . . ?
C17 P1 C11 C12 150.6(3) . . . . ?
Ni1 P1 C11 C12 -91.7(3) . . . . ?
C10 P1 C11 C16 -142.1(3) . . . . ?
C17 P1 C11 C16 -34.0(3) . . . . ?
Ni1 P1 C11 C16 83.7(3) . . . . ?
C16 C11 C12 C13 -0.7(5) . . . . ?
P1 C11 C12 C13 174.8(3) . . . . ?
C11 C12 C13 C14 0.8(6) . . . . ?
C12 C13 C14 C15 0.0(6) . . . . ?
C13 C14 C15 C16 -0.9(7) . . . . ?
C14 C15 C16 C11 0.9(6) . . . . ?
C12 C11 C16 C15 -0.1(5) . . . . ?
P1 C11 C16 C15 -175.6(3) . . . . ?
C10 P1 C17 C22 -109.7(2) . . . . ?
C11 P1 C17 C22 142.1(2) . . . . ?
Ni1 P1 C17 C22 21.6(2) . . . . ?
C10 P1 C17 C18 66.6(3) . . . . ?
C11 P1 C17 C18 -41.6(3) . . . . ?
Ni1 P1 C17 C18 -162.2(2) . . . . ?
C22 C17 C18 C19 0.4(4) . . . . ?
P1 C17 C18 C19 -175.9(2) . . . . ?
C17 C18 C19 C20 1.0(5) . . . . ?
C18 C19 C20 C21 -1.3(5) . . . . ?
C19 C20 C21 C22 0.2(5) . . . . ?
C20 C21 C22 C17 1.3(5) . . . . ?
C18 C17 C22 C21 -1.5(4) . . . . ?
P1 C17 C22 C21 174.8(2) . . . . ?
C1 P2 C23 C28 -127.8(3) . . . . ?
C29 P2 C23 C28 -16.2(3) . . . . ?
Ni1 P2 C23 C28 101.1(3) . . . . ?
C1 P2 C23 C24 56.1(3) . . . . ?
C29 P2 C23 C24 167.7(2) . . . . ?
Ni1 P2 C23 C24 -75.1(2) . . . . ?
C28 C23 C24 C25 1.4(5) . . . . ?
P2 C23 C24 C25 177.7(2) . . . . ?
C23 C24 C25 C26 -0.2(5) . . . . ?
C24 C25 C26 C27 -1.0(5) . . . . ?
C25 C26 C27 C28 1.0(6) . . . . ?
C24 C23 C28 C27 -1.3(5) . . . . ?
P2 C23 C28 C27 -177.4(3) . . . . ?
C26 C27 C28 C23 0.1(6) . . . . ?
C1 P2 C29 C34 59.5(3) . . . . ?
C23 P2 C29 C34 -48.4(3) . . . . ?
Ni1 P2 C29 C34 -171.1(2) . . . . ?
C1 P2 C29 C30 -119.6(2) . . . . ?
C23 P2 C29 C30 132.4(2) . . . . ?
Ni1 P2 C29 C30 9.7(3) . . . . ?
C34 C29 C30 C31 -1.9(5) . . . . ?
P2 C29 C30 C31 177.3(3) . . . . ?
C29 C30 C31 C32 1.8(5) . . . . ?
C30 C31 C32 C33 -0.3(6) . . . . ?
C31 C32 C33 C34 -1.0(6) . . . . ?
C30 C29 C34 C33 0.6(5) . . . . ?
P2 C29 C34 C33 -178.5(3) . . . . ?
C32 C33 C34 C29 0.8(5) . . . . ?
Ni1 S2 C35 C36 -179.4(3) . . . . ?
Ni1 S2 C35 C36A 178.7(7) . . . . ?
Ni1 S2 C35 S1 0.17(14) . . . . ?
Ni1 S1 C35 C36 179.2(5) . . . . ?
Ni1 S1 C35 C36A -179.3(4) . . . . ?
Ni1 S1 C35 S2 -0.17(14) . . . . ?
S2 C35 C36 C38 176.1(4) . . . . ?
S1 C35 C36 C38 -3.3(8) . . . . ?
S2 C35 C36 C37 -7.6(16) . . . . ?
S1 C35 C36 C37 173.0(15) . . . . ?
C35 C36 C38 O1 11.6(8) . . . . ?
C37 C36 C38 O1 -165.0(15) . . . . ?
C35 C36 C38 N2 -167.4(6) . . . . ?
C37 C36 C38 N2 16.0(17) . . . . ?
S2 C35 C36A C38A -0.1(12) . . . . ?
S1 C35 C36A C38A 178.4(5) . . . . ?
S2 C35 C36A C37A -177.7(3) . . . . ?
S1 C35 C36A C37A 0.8(8) . . . . ?
C35 C36A C38A O1A -6(2) . . . . ?
C37A C36A C38A O1A 172(2) . . . . ?
C35 C36A C38A N2A 170.9(9) . . . . ?
C37A C36A C38A N2A -11.3(13) . . . . ?
C63A P4 C41 C45 13.2(5) . . . . ?
C69 P4 C41 C45 -89.4(3) . . . . ?
C63 P4 C41 C45 25.5(4) . . . . ?
Ni2 P4 C41 C45 146.7(3) . . . . ?
C63A P4 C41 C42 -163.3(5) . . . . ?
C69 P4 C41 C42 94.1(3) . . . . ?
C63 P4 C41 C42 -151.0(4) . . . . ?
Ni2 P4 C41 C42 -29.8(3) . . . . ?
C63A P4 C41 Fe2 -78.1(4) . . . . ?
C69 P4 C41 Fe2 179.39(19) . . . . ?
C63 P4 C41 Fe2 -65.8(3) . . . . ?
Ni2 P4 C41 Fe2 55.4(2) . . . . ?
C45 C41 C42 C43 0.0(4) . . . . ?
P4 C41 C42 C43 177.2(2) . . . . ?
Fe2 C41 C42 C43 60.4(2) . . . . ?
C45 C41 C42 Fe2 -60.3(2) . . . . ?
P4 C41 C42 Fe2 116.9(2) . . . . ?
C41 C42 C43 C44 -0.2(4) . . . . ?
Fe2 C42 C43 C44 59.1(3) . . . . ?
C41 C42 C43 Fe2 -59.3(2) . . . . ?
C42 C43 C44 C45 0.3(4) . . . . ?
Fe2 C43 C44 C45 58.1(3) . . . . ?
C42 C43 C44 Fe2 -57.8(2) . . . . ?
C43 C44 C45 C41 -0.3(4) . . . . ?
Fe2 C44 C45 C41 58.2(3) . . . . ?
C43 C44 C45 Fe2 -58.4(3) . . . . ?
C42 C41 C45 C44 0.1(4) . . . . ?
P4 C41 C45 C44 -176.8(3) . . . . ?
Fe2 C41 C45 C44 -59.4(3) . . . . ?
C42 C41 C45 Fe2 59.5(2) . . . . ?
P4 C41 C45 Fe2 -117.4(3) . . . . ?
C50 C46 C47 C48 -0.2(4) . . . . ?
Fe2 C46 C47 C48 -58.7(3) . . . . ?
C50 C46 C47 Fe2 58.5(2) . . . . ?
C46 C47 C48 C49 0.5(4) . . . . ?
Fe2 C47 C48 C49 -57.9(3) . . . . ?
C46 C47 C48 Fe2 58.4(2) . . . . ?
C47 C48 C49 C50 -0.6(4) . . . . ?
Fe2 C48 C49 C50 -59.8(2) . . . . ?
C47 C48 C49 Fe2 59.2(3) . . . . ?
C48 C49 C50 C46 0.5(4) . . . . ?
Fe2 C49 C50 C46 -60.1(2) . . . . ?
C48 C49 C50 P3 178.5(3) . . . . ?
Fe2 C49 C50 P3 117.9(3) . . . . ?
C48 C49 C50 Fe2 60.6(3) . . . . ?
C47 C46 C50 C49 -0.2(4) . . . . ?
Fe2 C46 C50 C49 59.6(2) . . . . ?
C47 C46 C50 P3 -178.2(2) . . . . ?
Fe2 C46 C50 P3 -118.4(3) . . . . ?
C47 C46 C50 Fe2 -59.8(2) . . . . ?
C57 P3 C50 C49 163.1(3) . . . . ?
C51 P3 C50 C49 53.3(3) . . . . ?
Ni2 P3 C50 C49 -72.2(3) . . . . ?
C57 P3 C50 C46 -19.2(3) . . . . ?
C51 P3 C50 C46 -129.1(3) . . . . ?
Ni2 P3 C50 C46 105.4(3) . . . . ?
C57 P3 C50 Fe2 -108.4(2) . . . . ?
C51 P3 C50 Fe2 141.7(2) . . . . ?
Ni2 P3 C50 Fe2 16.2(3) . . . . ?
C50 P3 C51 C52 25.1(7) . . . . ?
C57 P3 C51 C52 -82.7(7) . . . . ?
Ni2 P3 C51 C52 157.6(6) . . . . ?
C50 P3 C51 C56 -166.6(3) . . . . ?
C57 P3 C51 C56 85.6(3) . . . . ?
Ni2 P3 C51 C56 -34.1(3) . . . . ?
C50 P3 C51 C52A -16.4(7) . . . . ?
C57 P3 C51 C52A -124.2(7) . . . . ?
Ni2 P3 C51 C52A 116.1(7) . . . . ?
C56 C51 C52 C53 17.8(10) . . . . ?
P3 C51 C52 C53 -173.6(6) . . . . ?
C51 C52 C53 C54 -6.2(14) . . . . ?
C52 C53 C54 C55 -5.5(16) . . . . ?
C56 C51 C52A C53A -15.8(13) . . . . ?
P3 C51 C52A C53A -168.5(8) . . . . ?
C51 C52A C53A C54A 6.0(17) . . . . ?
C52A C53A C54A C55 0(2) . . . . ?
C53A C54A C55 C56 4.5(19) . . . . ?
C53 C54 C55 C56 5.3(13) . . . . ?
C52 C51 C56 C55 -18.4(8) . . . . ?
C52A C51 C56 C55 20.3(8) . . . . ?
P3 C51 C56 C55 173.1(3) . . . . ?
C54A C55 C56 C51 -16.3(11) . . . . ?
C54 C55 C56 C51 6.5(8) . . . . ?
C50 P3 C57 C62 82.1(3) . . . . ?
C51 P3 C57 C62 -170.5(3) . . . . ?
Ni2 P3 C57 C62 -50.2(3) . . . . ?
C50 P3 C57 C58 -101.4(3) . . . . ?
C51 P3 C57 C58 6.0(3) . . . . ?
Ni2 P3 C57 C58 126.4(3) . . . . ?
C62 C57 C58 C59 -0.6(6) . . . . ?
P3 C57 C58 C59 -177.2(3) . . . . ?
C57 C58 C59 C60 0.2(7) . . . . ?
C58 C59 C60 C61 -0.5(7) . . . . ?
C59 C60 C61 C62 1.3(7) . . . . ?
C60 C61 C62 C57 -1.7(6) . . . . ?
C58 C57 C62 C61 1.4(5) . . . . ?
P3 C57 C62 C61 178.1(3) . . . . ?
C41 P4 C63 C64 120.1(4) . . . . ?
C69 P4 C63 C64 -129.0(4) . . . . ?
Ni2 P4 C63 C64 -4.3(4) . . . . ?
C41 P4 C63 C68 -60.9(5) . . . . ?
C69 P4 C63 C68 50.0(5) . . . . ?
Ni2 P4 C63 C68 174.7(4) . . . . ?
C68 C63 C64 C65 0.0 . . . . ?
P4 C63 C64 C65 179.0(6) . . . . ?
C63 C64 C65 C66 0.0 . . . . ?
C64 C65 C66 C67 0.0 . . . . ?
C65 C66 C67 C68 0.0 . . . . ?
C66 C67 C68 C63 0.0 . . . . ?
C64 C63 C68 C67 0.0 . . . . ?
P4 C63 C68 C67 -179.0(6) . . . . ?
C41 P4 C63A C64A 117.8(4) . . . . ?
C69 P4 C63A C64A -136.4(4) . . . . ?
Ni2 P4 C63A C64A -13.0(6) . . . . ?
C41 P4 C63A C68A -59.1(6) . . . . ?
C69 P4 C63A C68A 46.8(6) . . . . ?
Ni2 P4 C63A C68A 170.2(5) . . . . ?
C68A C63A C64A C65A 0.0 . . . . ?
P4 C63A C64A C65A -177.0(8) . . . . ?
C63A C64A C65A C66A 0.0 . . . . ?
C64A C65A C66A C67A 0.0 . . . . ?
C65A C66A C67A C68A 0.0 . . . . ?
C66A C67A C68A C63A 0.0 . . . . ?
C64A C63A C68A C67A 0.0 . . . . ?
P4 C63A C68A C67A 176.7(9) . . . . ?
C63A P4 C69 C74 -150.5(5) . . . . ?
C41 P4 C69 C74 -40.9(3) . . . . ?
C63 P4 C69 C74 -155.9(4) . . . . ?
Ni2 P4 C69 C74 82.8(3) . . . . ?
C63A P4 C69 C70 34.6(5) . . . . ?
C41 P4 C69 C70 144.2(3) . . . . ?
C63 P4 C69 C70 29.2(4) . . . . ?
Ni2 P4 C69 C70 -92.1(3) . . . . ?
C74 C69 C70 C71 0.9(6) . . . . ?
P4 C69 C70 C71 175.8(3) . . . . ?
C69 C70 C71 C72 -1.0(7) . . . . ?
C70 C71 C72 C73 0.4(8) . . . . ?
C71 C72 C73 C74 0.4(7) . . . . ?
C70 C69 C74 C73 -0.1(5) . . . . ?
P4 C69 C74 C73 -175.2(3) . . . . ?
C72 C73 C74 C69 -0.6(6) . . . . ?
Ni2 S4 C75 C76 -168.3(9) . . . . ?
Ni2 S4 C75 C76A -167.1(9) . . . . ?
Ni2 S4 C75 S3 9.54(12) . . . . ?
Ni2 S3 C75 C76 168.7(7) . . . . ?
Ni2 S3 C75 C76A 166.3(11) . . . . ?
Ni2 S3 C75 S4 -9.52(12) . . . . ?
S4 C75 C76 C77 173.5(6) . . . . ?
S3 C75 C76 C77 -4.2(14) . . . . ?
S4 C75 C76 C78 2.8(17) . . . . ?
S3 C75 C76 C78 -174.9(8) . . . . ?
C75 C76 C78 N4 164.7(9) . . . . ?
C77 C76 C78 N4 -6.6(13) . . . . ?
C75 C76 C78 O2 -16.3(16) . . . . ?
C77 C76 C78 O2 172.3(9) . . . . ?
S4 C75 C76A C78A 174.1(9) . . . . ?
S3 C75 C76A C78A -1(2) . . . . ?
S4 C75 C76A C77A -13.6(18) . . . . ?
S3 C75 C76A C77A 171.0(8) . . . . ?
C77A C76A C78A O2A -161.7(14) . . . . ?
C75 C76A C78A O2A 10(2) . . . . ?
C77A C76A C78A N4A 16(2) . . . . ?
C75 C76A C78A N4A -172.5(11) . . . . ?
